data_2102975
loop_
_publ_author_name
'Wardell, Solange M. S. V.'
'de Souza, Marcus V. N.'
'Wardell, James L.'
'Low, John N.'
'Glidewell, Christopher'

_publ_section_title
;
 Supramolecular structures in <i>N</i>-isonicotinoyl
 arylaldehydehydrazones: multiple hydrogen-bonding modes in series of
 geometric isomers
;
_journal_coeditor_code BM5048
_journal_issue 6
_journal_name_full 'Acta Crystallographica Section B'
_journal_page_first 879
_journal_page_last 895
_journal_paper_doi 10.1107/S0108768107036270
_journal_volume 63
_journal_year 2007
_chemical_formula_moiety 'C13 H10 F N3 O'
_chemical_formula_sum 'C13 H10 F N3 O'
_chemical_formula_weight 243.24
_chemical_name_systematic
;
N-isonicotinoyl 3-fluorobenzaldehydehydrazone
;
_space_group_IT_number 61
_symmetry_cell_setting orthorhombic
_symmetry_space_group_name_Hall '-P 2ac 2ab'
_symmetry_space_group_name_H-M 'P b c a'
_atom_sites_solution_hydrogens geom
_atom_sites_solution_primary direct
_atom_sites_solution_secondary difmap
_cell_angle_alpha 90.00
_cell_angle_beta 90.00
_cell_angle_gamma 90.00
_cell_formula_units_Z 16
_cell_length_a 13.1910(4)
_cell_length_b 18.8057(6)
_cell_length_c 18.2843(4)
_cell_measurement_reflns_used 5207
_cell_measurement_temperature 120(2)
_cell_measurement_theta_max 27.59
_cell_measurement_theta_min 2.92
_cell_volume 4535.7(2)
_computing_cell_refinement 'DENZO (Otwinowski & Minor, 1997) & COLLECT'
_computing_data_collection 'COLLECT (Hooft, 1999)'
_computing_data_reduction 'DENZO & COLLECT'
_computing_molecular_graphics 'PLATON (Spek, 2003)'
_computing_publication_material 'SHELXL-97 & PRPKAPPA (Ferguson, 1999)'
_computing_structure_refinement 'OSCAIL and SHELXL-97 (Sheldrick, 1997)'
_computing_structure_solution 'OSCAIL (McArdle, 2003) & SHELXS-97 (Sheldrick, 1997)'
_diffrn_ambient_temperature 120(2)
_diffrn_detector_area_resol_mean 9.091
_diffrn_measured_fraction_theta_full 0.991
_diffrn_measured_fraction_theta_max 0.991
_diffrn_measurement_device_type 'Bruker-Nonius KappaCCD'
_diffrn_measurement_method '\f & \w scans'
_diffrn_radiation_monochromator graphite
_diffrn_radiation_source 'Bruker-Nonius FR591 rotating anode'
_diffrn_radiation_type 'Mo K\a'
_diffrn_radiation_wavelength 0.71073
_diffrn_reflns_av_R_equivalents 0.0712
_diffrn_reflns_av_sigmaI/netI 0.0560
_diffrn_reflns_limit_h_max 17
_diffrn_reflns_limit_h_min -14
_diffrn_reflns_limit_k_max 21
_diffrn_reflns_limit_k_min -24
_diffrn_reflns_limit_l_max 23
_diffrn_reflns_limit_l_min -22
_diffrn_reflns_number 32649
_diffrn_reflns_theta_full 27.59
_diffrn_reflns_theta_max 27.59
_diffrn_reflns_theta_min 2.92
_diffrn_standards_decay_% 0
_diffrn_standards_number 0
_exptl_absorpt_coefficient_mu 0.105
_exptl_absorpt_correction_T_max 0.996
_exptl_absorpt_correction_T_min 0.975
_exptl_absorpt_correction_type multi-scan
_exptl_absorpt_process_details 'SADABS 2.10 (Sheldrick, 2003)'
_exptl_crystal_colour colourless
_exptl_crystal_density_diffrn 1.425
_exptl_crystal_density_method 'not measured'
_exptl_crystal_description needle
_exptl_crystal_F_000 2016
_exptl_crystal_size_max 0.12
_exptl_crystal_size_mid 0.06
_exptl_crystal_size_min 0.04
_refine_diff_density_max 0.668
_refine_diff_density_min -0.661
_refine_ls_extinction_coef 0.0206(14)
_refine_ls_extinction_expression Fc^*^=kFc[1+0.001xFc^2^\l^3^/sin(2\q)]^-1/4^
_refine_ls_extinction_method SHELXL
_refine_ls_goodness_of_fit_ref 1.104
_refine_ls_hydrogen_treatment constr
_refine_ls_matrix_type full
_refine_ls_number_parameters 336
_refine_ls_number_reflns 5207
_refine_ls_number_restraints 0
_refine_ls_restrained_S_all 1.104
_refine_ls_R_factor_all 0.0857
_refine_ls_R_factor_gt 0.0632
_refine_ls_shift/su_max 0.000
_refine_ls_shift/su_mean 0.000
_refine_ls_structure_factor_coef Fsqd
_refine_ls_weighting_details 'w=1/[\s^2^(Fo^2^)+(0.0684P)^2^+1.9661P] where P=(Fo^2^+2Fc^2^)/3'
_refine_ls_weighting_scheme calc
_refine_ls_wR_factor_gt 0.1387
_refine_ls_wR_factor_ref 0.1509
_reflns_number_gt 3977
_reflns_number_total 5207
_reflns_threshold_expression I>2\s(I)
_cod_data_source_file bm5048.cif
_cod_data_source_block III
_cod_depositor_comments
;
The following automatic conversions were performed:
'_exptl_absorpt_correction_type' value 'Multi-scan' changed to
'multi-scan' according to
'/home/saulius/struct/CIF-dictionaries/cif_core.dic' dictionary named
'cif_core.dic' version 2.4.1 from 2010-06-29.

Automatic conversion script
Id: cif_fix_enum 1527 2010-12-29 10:47:43Z saulius 

The following automatic conversions were performed:

'_exptl_absorpt_correction_type' value 'Multi-scan' changed to
'multi-scan' according to
/home/saulius/struct/CIF-dictionaries/cif_core.dic dictionary named
'cif_core.dic' version 2.4.1 from 2010-06-29.

Automatic conversion script
Id: cif_fix_values 1715 2011-07-08 13:25:40Z adriana 
;
_cod_database_code 2102975

loop_
_symmetry_equiv_pos_as_xyz
'x, y, z'
'-x+1/2, -y, z+1/2'
'-x, y+1/2, -z+1/2'
'x+1/2, -y+1/2, -z'
'-x, -y, -z'
'x-1/2, y, -z-1/2'
'x, -y-1/2, z-1/2'
'-x-1/2, y-1/2, z'

loop_
_atom_site_type_symbol
_atom_site_label
_atom_site_fract_x
_atom_site_fract_y
_atom_site_fract_z
_atom_site_U_iso_or_equiv
_atom_site_adp_type
_atom_site_calc_flag
_atom_site_refinement_flags
_atom_site_occupancy
_atom_site_disorder_assembly
_atom_site_disorder_group
N N11 0.48911(13) -0.04000(9) 0.36595(10) 0.0271(4) Uani d . 1 . .
C C12 0.40080(15) -0.00579(10) 0.37487(11) 0.0246(4) Uani d . 1 . .
C C13 0.39033(14) 0.05825(10) 0.41165(11) 0.0233(4) Uani d . 1 . .
C C14 0.47641(14) 0.08952(10) 0.44133(10) 0.0222(4) Uani d . 1 . .
C C15 0.56870(14) 0.05504(10) 0.43207(11) 0.0244(4) Uani d . 1 . .
C C16 0.57108(15) -0.00894(11) 0.39506(12) 0.0266(4) Uani d . 1 . .
C C17 0.47670(14) 0.15832(10) 0.48285(11) 0.0234(4) Uani d . 1 . .
O O1 0.55367(11) 0.19416(8) 0.48815(8) 0.0322(4) Uani d . 1 . .
N N17 0.38765(12) 0.17658(8) 0.51417(9) 0.0237(4) Uani d . 1 . .
N N27 0.38387(12) 0.23581(8) 0.55838(9) 0.0233(4) Uani d . 1 . .
C C37 0.11594(14) 0.11515(10) 0.51004(11) 0.0221(4) Uani d . 1 . .
C C27 0.29804(14) 0.24726(10) 0.58816(11) 0.0236(4) Uani d . 1 . .
C C21 0.28062(14) 0.30477(10) 0.64067(11) 0.0229(4) Uani d . 1 . .
C C22 0.18202(14) 0.31315(11) 0.66708(11) 0.0253(4) Uani d . 1 . .
C C23 0.16399(14) 0.36499(11) 0.71864(11) 0.0256(4) Uani d . 1 . .
F F23 0.06787(9) 0.37216(7) 0.74408(8) 0.0397(4) Uani d . 1 . .
C C24 0.23791(15) 0.40892(11) 0.74548(11) 0.0270(4) Uani d . 1 . .
C C25 0.33552(15) 0.40023(11) 0.71901(12) 0.0274(5) Uani d . 1 . .
C C26 0.35741(15) 0.34884(11) 0.66716(11) 0.0259(4) Uani d . 1 . .
N N31 -0.14132(13) 0.02314(9) 0.61911(10) 0.0290(4) Uani d . 1 . .
C C32 -0.15375(16) 0.06896(12) 0.56491(13) 0.0327(5) Uani d . 1 . .
C C33 -0.07478(16) 0.10133(12) 0.52769(13) 0.0323(5) Uani d . 1 . .
C C34 0.02389(14) 0.08595(10) 0.54775(11) 0.0221(4) Uani d . 1 . .
C C35 0.03770(16) 0.03871(12) 0.60450(13) 0.0342(5) Uani d . 1 . .
C C36 -0.04620(17) 0.00940(13) 0.63802(14) 0.0391(6) Uani d . 1 . .
O O3 0.20099(10) 0.09197(7) 0.52349(8) 0.0281(3) Uani d . 1 . .
N N37 0.09777(12) 0.16686(8) 0.46035(9) 0.0240(4) Uani d . 1 . .
N N47 0.17787(12) 0.19446(9) 0.42072(9) 0.0251(4) Uani d . 1 . .
C C47 0.15322(15) 0.24611(10) 0.37845(11) 0.0247(4) Uani d . 1 . .
C C41 0.22817(15) 0.28149(10) 0.33232(11) 0.0257(4) Uani d . 1 . .
C C42 0.32939(16) 0.26093(12) 0.33128(12) 0.0315(5) Uani d . 1 A .
C C43 0.39533(17) 0.29646(13) 0.28605(13) 0.0364(5) Uani d . 1 . .
F F43 0.49092(15) 0.27994(12) 0.28543(14) 0.0521(8) Uani d P 0.652(4) A -1
C C44 0.36606(16) 0.35160(11) 0.24134(12) 0.0323(5) Uani d . 1 A .
C C45 0.26565(17) 0.37122(11) 0.24312(13) 0.0334(5) Uani d . 1 . .
F F45 0.2425(3) 0.4250(2) 0.2084(2) 0.0431(13) Uani d P 0.348(4) A -2
C C46 0.19610(16) 0.33746(10) 0.28778(12) 0.0273(4) Uani d . 1 A .
H H12 0.3416 -0.0268 0.3547 0.029 Uiso calc R 1 . .
H H13 0.3258 0.0802 0.4164 0.028 Uiso calc R 1 . .
H H15 0.6293 0.0752 0.4509 0.029 Uiso calc R 1 . .
H H16 0.6346 -0.0323 0.3899 0.032 Uiso calc R 1 . .
H H17 0.3328 0.1510 0.5064 0.028 Uiso calc R 1 . .
H H27 0.2429 0.2171 0.5757 0.028 Uiso calc R 1 . .
H H22 0.1286 0.2837 0.6499 0.030 Uiso calc R 1 . .
H H24 0.2228 0.4442 0.7811 0.032 Uiso calc R 1 . .
H H25 0.3883 0.4300 0.7367 0.033 Uiso calc R 1 . .
H H26 0.4248 0.3436 0.6496 0.031 Uiso calc R 1 . .
H H32 -0.2211 0.0804 0.5506 0.039 Uiso calc R 1 . .
H H33 -0.0882 0.1336 0.4889 0.039 Uiso calc R 1 . .
H H35 0.1041 0.0265 0.6203 0.041 Uiso calc R 1 . .
H H36 -0.0351 -0.0228 0.6773 0.047 Uiso calc R 1 . .
H H37 0.0358 0.1827 0.4533 0.029 Uiso calc R 1 . .
H H47 0.0847 0.2617 0.3771 0.030 Uiso calc R 1 . .
H H42 0.3525 0.2230 0.3613 0.038 Uiso calc R 1 . .
H H43 0.4645 0.2823 0.2856 0.044 Uiso calc PR 0.348(4) A -2
H H44 0.4133 0.3752 0.2105 0.039 Uiso calc R 1 . .
H H45 0.2434 0.4091 0.2127 0.040 Uiso calc PR 0.652(4) A -1
H H46 0.1272 0.3522 0.2882 0.033 Uiso calc R 1 . .

loop_
_atom_site_aniso_label
_atom_site_aniso_U_11
_atom_site_aniso_U_22
_atom_site_aniso_U_33
_atom_site_aniso_U_12
_atom_site_aniso_U_13
_atom_site_aniso_U_23
N11 0.0283(9) 0.0255(8) 0.0274(9) 0.0014(7) 0.0046(7) -0.0028(7)
C12 0.0237(10) 0.0273(10) 0.0227(10) -0.0017(8) 0.0021(7) -0.0024(8)
C13 0.0223(9) 0.0257(10) 0.0218(10) 0.0027(7) 0.0031(7) -0.0007(8)
C14 0.0252(10) 0.0233(9) 0.0180(9) -0.0008(7) 0.0036(7) 0.0012(8)
C15 0.0229(10) 0.0272(10) 0.0230(10) -0.0014(8) 0.0010(7) 0.0003(8)
C16 0.0245(10) 0.0270(10) 0.0284(11) 0.0046(8) 0.0041(8) 0.0006(9)
C17 0.0261(10) 0.0235(9) 0.0206(10) 0.0014(8) 0.0013(7) 0.0008(8)
O1 0.0282(8) 0.0326(8) 0.0359(9) -0.0075(6) 0.0069(6) -0.0101(7)
N17 0.0233(8) 0.0236(8) 0.0242(9) -0.0006(6) 0.0018(6) -0.0046(7)
N27 0.0276(8) 0.0219(8) 0.0205(8) 0.0024(6) 0.0002(6) -0.0018(7)
C37 0.0223(9) 0.0208(9) 0.0233(10) -0.0015(7) 0.0024(7) -0.0042(8)
C27 0.0246(9) 0.0239(9) 0.0222(10) -0.0010(8) 0.0011(7) -0.0008(8)
C21 0.0256(10) 0.0236(9) 0.0195(10) 0.0020(7) 0.0026(7) 0.0018(8)
C22 0.0231(10) 0.0276(10) 0.0251(11) -0.0007(8) -0.0007(8) 0.0012(8)
C23 0.0216(10) 0.0299(10) 0.0252(10) 0.0039(8) 0.0036(8) 0.0006(9)
F23 0.0236(6) 0.0493(8) 0.0463(8) 0.0015(5) 0.0092(5) -0.0168(7)
C24 0.0315(11) 0.0258(10) 0.0235(11) 0.0030(8) 0.0018(8) -0.0040(8)
C25 0.0262(10) 0.0281(10) 0.0280(11) -0.0035(8) 0.0014(8) -0.0054(9)
C26 0.0219(9) 0.0290(10) 0.0269(11) 0.0004(8) 0.0047(8) -0.0013(9)
N31 0.0247(9) 0.0302(9) 0.0323(10) -0.0033(7) 0.0031(7) 0.0048(8)
C32 0.0222(10) 0.0386(12) 0.0371(12) -0.0005(9) 0.0015(9) 0.0102(10)
C33 0.0269(11) 0.0369(11) 0.0330(12) 0.0000(9) 0.0022(9) 0.0130(10)
C34 0.0231(10) 0.0198(9) 0.0234(10) -0.0013(7) 0.0023(7) -0.0027(8)
C35 0.0236(10) 0.0415(12) 0.0374(13) -0.0020(9) -0.0026(9) 0.0116(10)
C36 0.0300(11) 0.0462(13) 0.0412(14) -0.0024(10) 0.0000(10) 0.0208(11)
O3 0.0221(7) 0.0285(7) 0.0338(8) 0.0000(6) 0.0028(6) 0.0025(6)
N37 0.0200(8) 0.0245(8) 0.0276(9) 0.0000(6) 0.0061(6) 0.0018(7)
N47 0.0249(9) 0.0257(8) 0.0248(9) -0.0044(7) 0.0075(7) -0.0009(7)
C47 0.0252(10) 0.0249(9) 0.0241(10) -0.0025(8) 0.0028(8) -0.0029(9)
C41 0.0298(10) 0.0263(10) 0.0211(10) -0.0054(8) 0.0035(8) -0.0038(8)
C42 0.0305(11) 0.0342(11) 0.0299(12) -0.0027(9) 0.0043(8) 0.0072(9)
C43 0.0298(11) 0.0410(13) 0.0384(13) -0.0034(9) 0.0079(9) 0.0034(11)
F43 0.0229(11) 0.0590(15) 0.0746(18) 0.0091(9) 0.0176(10) 0.0325(13)
C44 0.0350(12) 0.0296(11) 0.0322(12) -0.0077(9) 0.0104(9) 0.0025(9)
C45 0.0416(13) 0.0239(11) 0.0348(12) -0.0039(9) 0.0075(10) 0.0012(10)
F45 0.041(2) 0.039(2) 0.050(3) 0.0038(17) 0.0045(18) 0.0235(19)
C46 0.0295(10) 0.0239(10) 0.0286(11) -0.0030(8) 0.0036(8) -0.0019(9)

loop_
_atom_type_symbol
_atom_type_description
_atom_type_scat_dispersion_real
_atom_type_scat_dispersion_imag
_atom_type_scat_source
C C 0.0033 0.0016 'International Tables Vol C Tables 4.2.6.8 and 6.1.1.4'
H H 0.0000 0.0000 'International Tables Vol C Tables 4.2.6.8 and 6.1.1.4'
F F 0.0171 0.0103 'International Tables Vol C Tables 4.2.6.8 and 6.1.1.4'
N N 0.0061 0.0033 'International Tables Vol C Tables 4.2.6.8 and 6.1.1.4'
O O 0.0106 0.0060 'International Tables Vol C Tables 4.2.6.8 and 6.1.1.4'

loop_
_geom_angle_atom_site_label_1
_geom_angle_atom_site_label_2
_geom_angle_atom_site_label_3
_geom_angle
_geom_angle_publ_flag
C16 N11 C12 116.36(17) no
N11 C12 C13 124.22(18) no
N11 C12 H12 117.9 no
C13 C12 H12 117.9 no
C12 C13 C14 118.42(17) no
C12 C13 H13 120.8 no
C14 C13 H13 120.8 no
C13 C14 C15 118.10(17) no
C13 C14 C17 124.39(17) no
C15 C14 C17 117.51(17) no
C16 C15 C14 119.09(18) no
C16 C15 H15 120.5 no
C14 C15 H15 120.5 no
N11 C16 C15 123.81(18) no
N11 C16 H16 118.1 no
C15 C16 H16 118.1 no
O1 C17 N17 123.25(18) no
O1 C17 C14 121.18(17) no
N17 C17 C14 115.56(16) no
C17 N17 N27 119.07(16) no
C17 N17 H17 120.5 no
N27 N17 H17 120.5 no
C27 N27 N17 114.80(16) no
O3 C37 N37 123.47(17) no
O3 C37 C34 121.14(17) no
N37 C37 C34 115.37(16) no
N27 C27 C21 122.97(18) no
N27 C27 H27 118.5 no
C21 C27 H27 118.5 no
C26 C21 C22 119.28(18) no
C26 C21 C27 123.52(17) no
C22 C21 C27 117.15(17) no
C23 C22 C21 118.53(18) no
C23 C22 H22 120.7 no
C21 C22 H22 120.7 no
F23 C23 C24 118.85(18) no
F23 C23 C22 117.80(17) no
C24 C23 C22 123.35(18) no
C23 C24 C25 117.76(19) no
C23 C24 H24 121.1 no
C25 C24 H24 121.1 no
C26 C25 C24 121.03(19) no
C26 C25 H25 119.5 no
C24 C25 H25 119.5 no
C25 C26 C21 120.06(18) no
C25 C26 H26 120.0 no
C21 C26 H26 120.0 no
C32 N31 C36 116.05(18) no
N31 C32 C33 124.1(2) no
N31 C32 H32 117.9 no
C33 C32 H32 117.9 no
C34 C33 C32 119.05(19) no
C34 C33 H33 120.5 no
C32 C33 H33 120.5 no
C35 C34 C33 117.32(18) no
C35 C34 C37 118.36(17) no
C33 C34 C37 124.28(18) no
C34 C35 C36 119.1(2) no
C34 C35 H35 120.5 no
C36 C35 H35 120.5 no
N31 C36 C35 124.4(2) no
N31 C36 H36 117.8 no
C35 C36 H36 117.8 no
C37 N37 N47 119.12(16) no
C37 N37 H37 120.4 no
N47 N37 H37 120.4 no
C47 N47 N37 113.97(16) no
N47 C47 C41 121.42(18) no
N47 C47 H47 119.3 no
C41 C47 H47 119.3 no
C42 C41 C46 119.51(19) no
C42 C41 C47 122.11(19) no
C46 C41 C47 118.38(18) no
C43 C42 C41 118.8(2) no
C43 C42 H42 120.6 no
C41 C42 H42 120.6 no
F43 C43 C42 120.2(2) no
F43 C43 C44 116.6(2) no
C42 C43 C44 123.1(2) no
C42 C43 H43 118.4 no
C44 C43 H43 118.4 no
C45 C44 C43 117.29(19) no
C45 C44 H44 121.4 no
C43 C44 H44 121.4 no
F45 C45 C44 116.5(3) no
F45 C45 C46 121.1(3) no
C44 C45 C46 122.0(2) no
C44 C45 H45 119.0 no
C46 C45 H45 119.0 no
C45 C46 C41 119.3(2) no
C45 C46 H46 120.3 no
C41 C46 H46 120.3 no

loop_
_geom_bond_atom_site_label_1
_geom_bond_atom_site_label_2
_geom_bond_distance
_geom_bond_publ_flag
N11 C16 1.339(3) no
N11 C12 1.341(2) no
C12 C13 1.386(3) no
C12 H12 0.95 no
C13 C14 1.389(3) no
C13 H13 0.95 no
C14 C15 1.390(3) no
C14 C17 1.500(3) no
C15 C16 1.381(3) no
C15 H15 0.95 no
C16 H16 0.95 no
C17 O1 1.223(2) no
C17 N17 1.351(2) no
N17 N27 1.377(2) no
N17 H17 0.88 no
N27 C27 1.275(2) no
C37 O3 1.228(2) no
C37 N37 1.352(3) no
C37 C34 1.500(3) no
C27 C21 1.464(3) no
C27 H27 0.95 no
C21 C26 1.396(3) no
C21 C22 1.396(3) no
C22 C23 1.377(3) no
C22 H22 0.95 no
C23 F23 1.357(2) no
C23 C24 1.369(3) no
C24 C25 1.385(3) no
C24 H24 0.95 no
C25 C26 1.384(3) no
C25 H25 0.95 no
C26 H26 0.95 no
N31 C32 1.323(3) no
N31 C36 1.327(3) no
C32 C33 1.385(3) no
C32 H32 0.95 no
C33 C34 1.383(3) no
C33 H33 0.95 no
C34 C35 1.378(3) no
C35 C36 1.380(3) no
C35 H35 0.95 no
C36 H36 0.95 no
N37 N47 1.382(2) no
N37 H37 0.88 no
N47 C47 1.283(3) no
C47 C41 1.460(3) no
C47 H47 0.95 no
C41 C42 1.390(3) no
C41 C46 1.396(3) no
C42 C43 1.374(3) no
C42 H42 0.95 no
C43 F43 1.299(3) no
C43 C44 1.376(3) no
C43 H43 0.95 no
C44 C45 1.375(3) no
C44 H44 0.95 no
C45 F45 1.232(4) no
C45 C46 1.383(3) no
C45 H45 0.95 no
C46 H46 0.95 no

loop_
_geom_hbond_atom_site_label_D
_geom_hbond_atom_site_label_H
_geom_hbond_atom_site_label_A
_geom_hbond_site_symmetry_A
_geom_hbond_distance_DH
_geom_hbond_distance_HA
_geom_hbond_distance_DA
_geom_hbond_angle_DHA
_geom_hbond_publ_flag
N17 H17 O3 . 0.88 2.09 2.937(2) 162 no
N37 H37 N27 4_456 0.88 2.53 3.381(2) 162 no
C24 H24 N31 3_556 0.95 2.59 3.517(3) 166 no
C44 H44 N11 3_655 0.95 2.48 3.414(3) 167 no

loop_
_geom_torsion_atom_site_label_1
_geom_torsion_atom_site_label_2
_geom_torsion_atom_site_label_3
_geom_torsion_atom_site_label_4
_geom_torsion
_geom_torsion_publ_flag
C16 N11 C12 C13 0.0(3) no
N11 C12 C13 C14 0.1(3) no
C12 C13 C14 C15 0.4(3) no
C12 C13 C14 C17 -179.63(18) no
C13 C14 C15 C16 -1.0(3) no
C17 C14 C15 C16 179.07(18) no
C12 N11 C16 C15 -0.6(3) no
C14 C15 C16 N11 1.1(3) no
C13 C14 C17 O1 -157.19(19) no
C15 C14 C17 O1 22.7(3) no
C13 C14 C17 N17 23.8(3) no
C15 C14 C17 N17 -156.28(18) no
O1 C17 N17 N27 -4.5(3) no
C14 C17 N17 N27 174.52(16) no
C17 N17 N27 C27 -177.04(18) no
N17 N27 C27 C21 175.89(17) no
N27 C27 C21 C26 -5.0(3) no
N27 C27 C21 C22 177.60(19) no
C26 C21 C22 C23 0.0(3) no
C27 C21 C22 C23 177.53(18) no
C21 C22 C23 F23 -179.61(18) no
C21 C22 C23 C24 0.0(3) no
F23 C23 C24 C25 179.58(19) no
C22 C23 C24 C25 0.0(3) no
C23 C24 C25 C26 0.0(3) no
C24 C25 C26 C21 0.0(3) no
C22 C21 C26 C25 -0.1(3) no
C27 C21 C26 C25 -177.37(19) no
C36 N31 C32 C33 0.9(3) no
N31 C32 C33 C34 -0.4(4) no
C32 C33 C34 C35 -0.1(3) no
C32 C33 C34 C37 177.51(19) no
O3 C37 C34 C35 8.0(3) no
N37 C37 C34 C35 -173.12(19) no
O3 C37 C34 C33 -169.6(2) no
N37 C37 C34 C33 9.3(3) no
C33 C34 C35 C36 0.1(3) no
C37 C34 C35 C36 -177.7(2) no
C32 N31 C36 C35 -0.9(4) no
C34 C35 C36 N31 0.5(4) no
O3 C37 N37 N47 1.8(3) no
C34 C37 N37 N47 -177.11(16) no
C37 N37 N47 C47 -175.96(17) no
N37 N47 C47 C41 -179.77(17) no
N47 C47 C41 C42 0.5(3) no
N47 C47 C41 C46 -179.84(19) no
C46 C41 C42 C43 -0.1(3) no
C47 C41 C42 C43 179.5(2) no
C41 C42 C43 F43 177.9(2) no
C41 C42 C43 C44 -0.1(4) no
F43 C43 C44 C45 -178.0(2) no
C42 C43 C44 C45 0.2(4) no
C43 C44 C45 F45 173.0(3) no
C43 C44 C45 C46 0.1(3) no
F45 C45 C46 C41 -173.0(3) no
C44 C45 C46 C41 -0.3(3) no
C42 C41 C46 C45 0.3(3) no
C47 C41 C46 C45 -179.35(19) no
